data_4134819
loop_
_publ_author_name
'Mao, Lingling'
'Guo, Peijun'
'Kepenekian, Mika\"el'
'Spanopoulos, Ioannis'
'He, Yihui'
'Katan, Claudine'
'Even, Jacky'
'Schaller, Richard D.'
'Seshadri, Ram'
'Stoumpos, Constantinos C.'
'Kanatzidis, Mercouri G.'

_publ_section_title
;
 Organic Cation Alloying on Intralayer A and Interlayer A' sites in 2D
 Hybrid Dion-Jacobson Lead Bromide Perovskites
 (A')(A)Pb<sub>2</sub>Br<sub>7</sub>.
;
_journal_name_full 'Journal of the American Chemical Society'
_journal_paper_doi 10.1021/jacs.0c01625
_journal_year 2020
_chemical_formula_moiety 'Br7 Pb2, C H6 N, C6 H16 N2'
_chemical_formula_sum 'C7 H22 Br7 N3 Pb2'
_chemical_formula_weight 1122.02
_space_group_crystal_system monoclinic
_space_group_IT_number 7
_space_group_name_Hall 'P -2yc'
_space_group_name_H-M_alt 'P 1 c 1'
_atom_sites_solution_hydrogens geom
_atom_sites_solution_primary direct
_audit_creation_date 2020-01-16
_audit_creation_method
;
Olex2 1.2
(compiled 2018.05.29 svn.r3508 for OlexSys, GUI svn.r5506)
;
_cell_angle_alpha 90
_cell_angle_beta 90.07(3)
_cell_angle_gamma 90
_cell_formula_units_Z 2
_cell_length_a 15.952(3)
_cell_length_b 8.4134(17)
_cell_length_c 8.4135(17)
_cell_measurement_reflns_used 5923
_cell_measurement_temperature 293(2)
_cell_measurement_theta_max 29.64
_cell_measurement_theta_min 2.42
_cell_volume 1129.2(4)
_computing_molecular_graphics 'Olex2 (Dolomanov et al., 2009)'
_computing_publication_material 'Olex2 (Dolomanov et al., 2009)'
_computing_structure_refinement 'XL (Sheldrick, 2008)'
_computing_structure_solution 'XS (Sheldrick, 2008)'
_diffrn_ambient_temperature 293(2)
_diffrn_detector 'image plate (34 cm diameter)'
_diffrn_detector_area_resol_mean 6.67
_diffrn_detector_type STOE
_diffrn_measured_fraction_theta_full 0.997
_diffrn_measured_fraction_theta_max 0.997
_diffrn_measurement_device '2-circle goniometer'
_diffrn_measurement_device_type 'STOE IPDS 2'
_diffrn_radiation_monochromator 'plane graphite'
_diffrn_radiation_type 'Mo K\a'
_diffrn_radiation_wavelength 0.71073
_diffrn_reflns_av_R_equivalents 0.1474
_diffrn_reflns_av_unetI/netI 0.0784
_diffrn_reflns_Laue_measured_fraction_full 0.997
_diffrn_reflns_Laue_measured_fraction_max 0.997
_diffrn_reflns_limit_h_max 21
_diffrn_reflns_limit_h_min -21
_diffrn_reflns_limit_k_max 11
_diffrn_reflns_limit_k_min -11
_diffrn_reflns_limit_l_max 11
_diffrn_reflns_limit_l_min -11
_diffrn_reflns_number 9950
_diffrn_reflns_point_group_measured_fraction_full 0.925
_diffrn_reflns_point_group_measured_fraction_max 0.912
_diffrn_reflns_theta_full 26.000
_diffrn_reflns_theta_max 29.203
_diffrn_reflns_theta_min 2.421
_diffrn_source 'sealed X-ray tube, 12 x 0.4 mm long-fine focus'
_diffrn_source_current 40
_diffrn_source_power 2.00
_diffrn_source_voltage 50
_exptl_absorpt_coefficient_mu 27.268
_exptl_absorpt_correction_T_max 0.0652
_exptl_absorpt_correction_T_min 0.0038
_exptl_absorpt_correction_type integration
_exptl_crystal_colour yellow
_exptl_crystal_density_diffrn 3.300
_exptl_crystal_description plate
_exptl_crystal_F_000 988
_exptl_crystal_size_max 0.2688
_exptl_crystal_size_mid 0.1777
_exptl_crystal_size_min 0.0792
_refine_diff_density_max 3.640
_refine_diff_density_min -5.388
_refine_diff_density_rms 0.443
_refine_ls_abs_structure_details
;
 Flack x determined using 998 quotients [(I+)-(I-)]/[(I+)+(I-)]
 (Parsons, Flack and Wagner, Acta Cryst. B69 (2013) 249-259).
;
_refine_ls_abs_structure_Flack 0.41(6)
_refine_ls_extinction_coef 0.0069(12)
_refine_ls_extinction_expression Fc^*^=kFc[1+0.001xFc^2^\l^3^/sin(2\q)]^-1/4^
_refine_ls_extinction_method 'SHELXL-2014/7 (Sheldrick 2014'
_refine_ls_goodness_of_fit_ref 1.071
_refine_ls_hydrogen_treatment constr
_refine_ls_matrix_type full
_refine_ls_number_parameters 118
_refine_ls_number_reflns 5582
_refine_ls_number_restraints 30
_refine_ls_restrained_S_all 1.069
_refine_ls_R_factor_all 0.1276
_refine_ls_R_factor_gt 0.0897
_refine_ls_shift/su_max 2.357
_refine_ls_shift/su_mean 0.067
_refine_ls_structure_factor_coef Fsqd
_refine_ls_weighting_details 'w=1/[\s^2^(Fo^2^)+(0.1653P)^2^+6.8016P] where P=(Fo^2^+2Fc^2^)/3'
_refine_ls_weighting_scheme calc
_refine_ls_wR_factor_gt 0.2695
_refine_ls_wR_factor_ref 0.3089
_reflns_Friedel_coverage 0.826
_reflns_Friedel_fraction_full 0.852
_reflns_Friedel_fraction_max 0.827
_reflns_number_gt 3082
_reflns_number_total 5582
_reflns_threshold_expression 'I > 2\s(I)'
_cod_data_source_file ja0c01625_si_003.cif
_cod_data_source_block pc
_cod_database_code 4134819
_shelx_shelxl_version_number 2014/7
_shelx_space_group_comment
;
The symmetry employed for this shelxl refinement is uniquely defined
by the following loop, which should always be used as a source of
symmetry information in preference to the above space-group names.
They are only intended as comments.
;
_olex2_refinement_description
;
1. Fixed Uiso
 At 1.2 times of:
  All C(H) groups, All C(H,H) groups, All N(H,H) groups, All N(H,H,H) groups
 At 1.5 times of:
  All C(H,H,H) groups
2. Restrained distances
 N3-C9
 1.5 with sigma of 0.02
 N1-C2 = C2-C3
 1.5 with sigma of 0.02
 C2-C3 = C3-C4
 1.5 with sigma of 0.02
 C3-C4 = C4-C5
 1.5 with sigma of 0.02
 C4-C5 = C5-C6
 1.5 with sigma of 0.02
 C5-C6 = C6-N1
 1.5 with sigma of 0.02
 C6-N1 = N1-C2
 1.5 with sigma of 0.02
 C4-C5 = C5-C7
 1.5 with sigma of 0.02
 C6-C5 = C5-C7
 1.5 with sigma of 0.02
 C5-C7 = C7-N2
 1.5 with sigma of 0.02
 N1-C3
 2.457 with sigma of 0.04
 C2-C4
 2.442 with sigma of 0.04
 C3-C5
 2.472 with sigma of 0.04
 C4-C6
 2.442 with sigma of 0.04
 C5-N1
 2.457 with sigma of 0.04
 C6-C2
 2.457 with sigma of 0.04
 C4-C7
 2.442 with sigma of 0.04
 C6-C7
 2.457 with sigma of 0.04
 C5-N2
 2.598 with sigma of 0.04
3. Uiso/Uaniso restraints and constraints
Uiso(N3) = Uiso(C9)
Uiso(N1) = Uiso(C2) = Uiso(C3) = Uiso(C4) = Uiso(C5) = Uiso(C6) = Uiso(C7) =
Uiso(N2)
4.a Ternary CH refined with riding coordinates:
 C5(H5)
4.b Secondary CH2 refined with riding coordinates:
 C2(H2D,H2E), C4(H4A,H4B), N1(H1A,H1B), C3(H3A,H3B), C7(H7A,H7B), C6(H6A,H6B)
4.c Idealised Me refined as rotating group:
 N3(H3C,H3D,H3E), C9(H9A,H9B,H9C), N2(H2A,H2B,H2C)
;
_olex2_submission_special_instructions 'No special instructions were received'

loop_
_space_group_symop_operation_xyz
'x, y, z'
'x, -y, z+1/2'

loop_
_atom_site_label
_atom_site_type_symbol
_atom_site_fract_x
_atom_site_fract_y
_atom_site_fract_z
_atom_site_U_iso_or_equiv
_atom_site_adp_type
_atom_site_occupancy
_atom_site_site_symmetry_order
_atom_site_calc_flag
_atom_site_refinement_flags_posn
_atom_site_refinement_flags_adp
_atom_site_refinement_flags_occupancy
_atom_site_disorder_assembly
_atom_site_disorder_group
Pb1 Pb 1.10061(8) 0.74980(14) 0.43941(12) 0.0532(6) Uani 1 1 d . . . . .
Pb2 Pb 0.72474(8) 0.74989(15) 0.43943(12) 0.0534(6) Uani 1 1 d . . . . .
Br5 Br 0.9095(8) 0.7453(6) 0.4592(16) 0.094(2) Uani 1 1 d . . . . .
Br6 Br 1.1031(6) 0.4908(11) 0.1813(10) 0.107(2) Uani 1 1 d . . . . .
Br7 Br 1.0982(6) 1.0103(12) 0.1807(11) 0.120(3) Uani 1 1 d . . . . .
Br8 Br 0.5391(7) 0.7749(12) 0.4627(16) 0.134(4) Uani 1 1 d . . . . .
Br9 Br 0.7247(6) 0.4912(11) 0.1804(10) 0.108(2) Uani 1 1 d . . . . .
Br10 Br 0.7314(7) 0.9889(11) 0.6830(11) 0.119(3) Uani 1 1 d . . . . .
Br2 Br 1.2840(6) 0.7736(12) 0.4621(15) 0.133(4) Uani 1 1 d . . . . .
N3 N 0.918(5) 0.182(6) 0.433(7) 0.141(18) Uiso 1 1 d D . . . .
H3C H 0.9331 0.2225 0.3399 0.169 Uiso 1 1 calc GR . . . .
H3D H 0.8691 0.1323 0.4232 0.169 Uiso 1 1 calc GR . . . .
H3E H 0.9569 0.1126 0.4653 0.169 Uiso 1 1 calc GR . . . .
C9 C 0.910(5) 0.312(8) 0.553(7) 0.141(18) Uiso 1 1 d D . . . .
H9A H 0.8606 0.3728 0.5317 0.212 Uiso 1 1 calc GR . . . .
H9B H 0.9585 0.3806 0.5462 0.212 Uiso 1 1 calc GR . . . .
H9C H 0.9072 0.2674 0.6576 0.212 Uiso 1 1 calc GR . . . .
N2 N 0.579(6) 0.181(12) 0.532(12) 0.30(3) Uiso 1 1 d D . . . .
H2A H 0.6286 0.1678 0.4839 0.357 Uiso 1 1 calc GR . . . .
H2B H 0.5519 0.0890 0.5335 0.357 Uiso 1 1 calc GR . . . .
H2C H 0.5876 0.2149 0.6306 0.357 Uiso 1 1 calc GR . . . .
C2 C 0.266(5) 0.243(12) 0.531(12) 0.30(3) Uiso 1 1 d D . . . .
H2D H 0.2625 0.2909 0.6356 0.357 Uiso 1 1 calc R . . . .
H2E H 0.2097 0.2081 0.5019 0.357 Uiso 1 1 calc R . . . .
C4 C 0.413(6) 0.144(8) 0.543(11) 0.30(3) Uiso 1 1 d D . . . .
H4A H 0.4461 0.0478 0.5295 0.357 Uiso 1 1 calc R . . . .
H4B H 0.4264 0.1877 0.6466 0.357 Uiso 1 1 calc R . . . .
N1 N 0.295(5) 0.365(10) 0.414(10) 0.30(3) Uiso 1 1 d D . . . .
H1A H 0.2634 0.4518 0.4237 0.357 Uiso 1 1 calc R . . . .
H1B H 0.2879 0.3274 0.3159 0.357 Uiso 1 1 calc R . . . .
C3 C 0.322(6) 0.101(9) 0.538(11) 0.30(3) Uiso 1 1 d D . . . .
H3A H 0.3118 0.0349 0.4461 0.357 Uiso 1 1 calc R . . . .
H3B H 0.3086 0.0397 0.6322 0.357 Uiso 1 1 calc R . . . .
C5 C 0.438(5) 0.262(8) 0.417(9) 0.30(3) Uiso 1 1 d D . . . .
H5 H 0.4290 0.2163 0.3113 0.357 Uiso 1 1 calc R . . . .
C7 C 0.529(5) 0.302(10) 0.442(15) 0.30(3) Uiso 1 1 d D . . . .
H7A H 0.5543 0.3175 0.3385 0.357 Uiso 1 1 calc R . . . .
H7B H 0.5319 0.4023 0.4983 0.357 Uiso 1 1 calc R . . . .
C6 C 0.385(5) 0.408(7) 0.439(11) 0.30(3) Uiso 1 1 d D . . . .
H6A H 0.3931 0.4502 0.5447 0.357 Uiso 1 1 calc R . . . .
H6B H 0.4018 0.4882 0.3625 0.357 Uiso 1 1 calc R . . . .

loop_
_atom_site_aniso_label
_atom_site_aniso_U_11
_atom_site_aniso_U_22
_atom_site_aniso_U_33
_atom_site_aniso_U_23
_atom_site_aniso_U_13
_atom_site_aniso_U_12
Pb1 0.0689(13) 0.0494(11) 0.0411(8) -0.0015(5) 0.0031(7) -0.0004(6)
Pb2 0.0722(14) 0.0466(10) 0.0415(8) -0.0012(5) -0.0074(7) -0.0010(6)
Br5 0.058(2) 0.128(4) 0.096(6) -0.017(3) 0.012(3) -0.003(4)
Br6 0.131(5) 0.107(4) 0.085(3) -0.068(3) 0.016(3) 0.005(4)
Br7 0.148(6) 0.096(4) 0.117(5) 0.085(4) -0.018(4) -0.003(4)
Br8 0.077(4) 0.167(9) 0.158(9) 0.077(6) 0.011(5) 0.006(4)
Br9 0.133(5) 0.108(4) 0.084(3) -0.069(3) -0.021(3) -0.001(4)
Br10 0.158(6) 0.091(4) 0.108(4) -0.079(4) 0.018(4) 0.010(4)
Br2 0.063(4) 0.186(10) 0.150(8) 0.074(6) 0.003(4) 0.001(4)

loop_
_atom_type_symbol
_atom_type_description
_atom_type_scat_dispersion_real
_atom_type_scat_dispersion_imag
_atom_type_scat_source
C C 0.0033 0.0016 'International Tables Vol C Tables 4.2.6.8 and 6.1.1.4'
H H 0.0000 0.0000 'International Tables Vol C Tables 4.2.6.8 and 6.1.1.4'
Br Br -0.2901 2.4595 'International Tables Vol C Tables 4.2.6.8 and 6.1.1.4'
N N 0.0061 0.0033 'International Tables Vol C Tables 4.2.6.8 and 6.1.1.4'
Pb Pb -3.3944 10.1111 'International Tables Vol C Tables 4.2.6.8 and 6.1.1.4'

loop_
_geom_angle_atom_site_label_1
_geom_angle_atom_site_label_2
_geom_angle_atom_site_label_3
_geom_angle
_geom_angle_site_symmetry_1
_geom_angle_site_symmetry_3
_geom_angle_publ_flag
Br5 Pb1 Br6 92.5(2) . . ?
Br5 Pb1 Br7 92.1(3) . . ?
Br6 Pb1 Br5 88.0(3) 2_565 . ?
Br6 Pb1 Br6 90.04(4) 2_565 . ?
Br6 Pb1 Br7 179.7(4) 2_565 . ?
Br6 Pb1 Br7 90.3(4) . . ?
Br6 Pb1 Br2 89.4(3) 2_565 . ?
Br7 Pb1 Br5 87.5(3) 2_575 . ?
Br7 Pb1 Br6 89.7(5) 2_575 2_565 ?
Br7 Pb1 Br6 179.7(5) 2_575 . ?
Br7 Pb1 Br7 89.96(4) 2_575 . ?
Br7 Pb1 Br2 85.4(3) 2_575 . ?
Br2 Pb1 Br5 172.4(4) . . ?
Br2 Pb1 Br6 94.6(3) . . ?
Br2 Pb1 Br7 90.5(3) . . ?
Br5 Pb2 Br8 172.3(4) . . ?
Br5 Pb2 Br9 91.7(3) . . ?
Br5 Pb2 Br10 90.8(3) . 2_574 ?
Br8 Pb2 Br9 95.6(3) . . ?
Br8 Pb2 Br10 91.8(3) . 2_574 ?
Br9 Pb2 Br5 87.2(3) 2_565 . ?
Br9 Pb2 Br8 90.2(3) 2_565 . ?
Br9 Pb2 Br9 90.02(4) 2_565 . ?
Br9 Pb2 Br10 89.5(5) 2_565 . ?
Br9 Pb2 Br10 90.5(4) . 2_574 ?
Br9 Pb2 Br10 177.9(4) 2_565 2_574 ?
Br10 Pb2 Br5 86.1(3) . . ?
Br10 Pb2 Br8 86.5(4) . . ?
Br10 Pb2 Br9 177.8(4) . . ?
Br10 Pb2 Br10 89.94(4) . 2_574 ?
Pb2 Br5 Pb1 173.5(5) . . ?
Pb1 Br6 Pb1 178.5(4) 2_564 . ?
Pb1 Br7 Pb1 178.5(4) 2_574 . ?
Pb2 Br9 Pb2 179.9(6) 2_564 . ?
Pb2 Br10 Pb2 175.8(4) . 2_575 ?
H3C N3 H3D 109.5 . . ?
H3C N3 H3E 109.5 . . ?
H3D N3 H3E 109.5 . . ?
C9 N3 H3C 109.4 . . ?
C9 N3 H3D 109.5 . . ?
C9 N3 H3E 109.5 . . ?
N3 C9 H9A 110.5 . . ?
N3 C9 H9B 110.5 . . ?
N3 C9 H9C 110.4 . . ?
H9A C9 H9B 108.5 . . ?
H9A C9 H9C 108.4 . . ?
H9B C9 H9C 108.5 . . ?
H2A N2 H2B 84.7 . . ?
H2A N2 H2C 85.0 . . ?
H2B N2 H2C 84.6 . . ?
C7 N2 H2A 128.4 . . ?
C7 N2 H2B 129.5 . . ?
C7 N2 H2C 128.7 . . ?
H2D C2 H2E 107.8 . . ?
N1 C2 H2D 108.7 . . ?
N1 C2 H2E 108.9 . . ?
C3 C2 H2D 108.8 . . ?
C3 C2 H2E 109.8 . . ?
C3 C2 N1 113(4) . . ?
H4A C4 H4B 107.7 . . ?
C3 C4 H4A 108.5 . . ?
C3 C4 H4B 109.0 . . ?
C3 C4 C5 113(4) . . ?
C5 C4 H4A 109.6 . . ?
C5 C4 H4B 108.8 . . ?
C2 N1 H1A 109.7 . . ?
C2 N1 H1B 109.0 . . ?
C2 N1 C6 112(4) . . ?
H1A N1 H1B 107.9 . . ?
C6 N1 H1A 108.7 . . ?
C6 N1 H1B 109.6 . . ?
C2 C3 C4 113(4) . . ?
C2 C3 H3A 108.5 . . ?
C2 C3 H3B 108.6 . . ?
C4 C3 H3A 109.1 . . ?
C4 C3 H3B 109.3 . . ?
H3A C3 H3B 107.8 . . ?
C4 C5 H5 110.2 . . ?
C4 C5 C7 108(3) . . ?
C7 C5 H5 110.5 . . ?
C6 C5 C4 108(3) . . ?
C6 C5 H5 110.5 . . ?
C6 C5 C7 110(4) . . ?
N2 C7 C5 116(4) . . ?
N2 C7 H7A 107.9 . . ?
N2 C7 H7B 108.8 . . ?
C5 C7 H7A 108.2 . . ?
C5 C7 H7B 108.5 . . ?
H7A C7 H7B 107.4 . . ?
N1 C6 C5 109(3) . . ?
N1 C6 H6A 110.2 . . ?
N1 C6 H6B 110.1 . . ?
C5 C6 H6A 109.9 . . ?
C5 C6 H6B 109.5 . . ?
H6A C6 H6B 108.3 . . ?

loop_
_geom_bond_atom_site_label_1
_geom_bond_atom_site_label_2
_geom_bond_distance
_geom_bond_site_symmetry_2
_geom_bond_publ_flag
Pb1 Br5 3.054(12) . ?
Pb1 Br6 3.077(5) . ?
Pb1 Br6 2.871(5) 2_565 ?
Pb1 Br7 2.863(5) 2_575 ?
Pb1 Br7 3.089(5) . ?
Pb1 Br2 2.939(9) . ?
Pb2 Br5 2.952(13) . ?
Pb2 Br8 2.975(12) . ?
Pb2 Br9 3.080(5) . ?
Pb2 Br9 2.868(5) 2_565 ?
Pb2 Br10 3.082(5) 2_574 ?
Pb2 Br10 2.873(5) . ?
Br6 Pb1 2.871(5) 2_564 ?
Br7 Pb1 2.863(5) 2_574 ?
Br9 Pb2 2.868(5) 2_564 ?
Br10 Pb2 3.082(5) 2_575 ?
N3 H3C 0.8900 . ?
N3 H3D 0.8900 . ?
N3 H3E 0.8900 . ?
N3 C9 1.50(3) . ?
C9 H9A 0.9699 . ?
C9 H9B 0.9699 . ?
C9 H9C 0.9699 . ?
N2 H2A 1.0790 . ?
N2 H2B 1.0861 . ?
N2 H2C 1.0857 . ?
N2 C7 1.50(3) . ?
C2 H2D 0.9700 . ?
C2 H2E 0.9700 . ?
C2 N1 1.497(19) . ?
C2 C3 1.494(19) . ?
C4 H4A 0.9700 . ?
C4 H4B 0.9700 . ?
C4 C3 1.495(19) . ?
C4 C5 1.501(16) . ?
N1 H1A 0.8900 . ?
N1 H1B 0.8900 . ?
N1 C6 1.501(19) . ?
C3 H3A 0.9700 . ?
C3 H3B 0.9700 . ?
C5 H5 0.9800 . ?
C5 C7 1.504(16) . ?
C5 C6 1.499(16) . ?
C7 H7A 0.9700 . ?
C7 H7B 0.9700 . ?
C6 H6A 0.9700 . ?
C6 H6B 0.9700 . ?

loop_
_geom_torsion_atom_site_label_1
_geom_torsion_atom_site_label_2
_geom_torsion_atom_site_label_3
_geom_torsion_atom_site_label_4
_geom_torsion
_geom_torsion_site_symmetry_1
_geom_torsion_site_symmetry_2
_geom_torsion_site_symmetry_3
_geom_torsion_site_symmetry_4
_geom_torsion_publ_flag
C2 N1 C6 C5 61(7) . . . . ?
C4 C5 C7 N2 22(11) . . . . ?
C4 C5 C6 N1 -63(6) . . . . ?
N1 C2 C3 C4 45(10) . . . . ?
C3 C2 N1 C6 -51(9) . . . . ?
C3 C4 C5 C7 176(7) . . . . ?
C3 C4 C5 C6 58(7) . . . . ?
C5 C4 C3 C2 -49(9) . . . . ?
C7 C5 C6 N1 -180(7) . . . . ?
C6 C5 C7 N2 140(10) . . . . ?
